data_2014602
loop_
_publ_author_name
'L\"u, Zheng-Liang'
'Liu, Zhi-Liang'
'Zhang, De-Qing'

_publ_section_title
;
 Tris(2,2'-bioxazoline-\k^2^<i>N</i>,<i>N</i>')copper(II) diperchlorate
 and tris(2,2'-bioxazoline-\k^2^<i>N</i>,<i>N</i>')nickel(II)
 diperchlorate
;
_journal_issue 3
_journal_name_full 'Acta Crystallographica Section C'
_journal_page_first m147
_journal_page_last m150
_journal_paper_doi 10.1107/S010827010402815X
_journal_volume 61
_journal_year 2005
_chemical_formula_iupac '[Ni (C6 H8 N2 O2)3] (Cl O4)2'
_chemical_formula_moiety 'C18 H24 Ni N6 O6 2+ , 2Cl O4 -'
_chemical_formula_sum 'C18 H24 Cl2 N6 Ni O14'
_chemical_formula_weight 678.04
_chemical_name_common
;
tris(2,2'-bisoxazoline-k^2^N,N')nickel(II) diperchlorate
;
_chemical_name_systematic
;
tris[2,2'-bi(4,5-dihydrooxazole)-k^2^N,N']nickel(II) diperchlorate
;
_space_group_IT_number 14
_symmetry_cell_setting monoclinic
_symmetry_space_group_name_Hall '-P 2yn'
_symmetry_space_group_name_H-M 'P 1 21/n 1'
_atom_sites_solution_hydrogens geom
_atom_sites_solution_primary direct
_atom_sites_solution_secondary difmap
_audit_creation_method SHELXL97
_cell_angle_alpha 90.00
_cell_angle_beta 101.14(3)
_cell_angle_gamma 90.00
_cell_formula_units_Z 4
_cell_length_a 9.3911(19)
_cell_length_b 17.683(4)
_cell_length_c 16.743(3)
_cell_measurement_reflns_used 345
_cell_measurement_temperature 293(2)
_cell_measurement_theta_max 27.48
_cell_measurement_theta_min 1.69
_cell_volume 2728.0(10)
_computing_cell_refinement RAPID-AUTO
_computing_data_collection 'RAPID-AUTO (Rigaku, 1998)'
_computing_data_reduction 'CrystalStructure (Rigaku/MSC, 2002)'
_computing_molecular_graphics SHELXL97
_computing_publication_material SHELXL97
_computing_structure_refinement 'SHELXL97 (Sheldrick, 1997)'
_computing_structure_solution 'SHELXS97 (Sheldrick, 1997)'
_diffrn_ambient_temperature 293(2)
_diffrn_measured_fraction_theta_full 0.949
_diffrn_measured_fraction_theta_max 0.949
_diffrn_measurement_device_type 'Rigaku R-AXIS RAPID'
_diffrn_measurement_method oscillation
_diffrn_radiation_monochromator graphite
_diffrn_radiation_source 'rolating anode'
_diffrn_radiation_type MoK\a
_diffrn_radiation_wavelength 0.71073
_diffrn_reflns_av_R_equivalents 0.0611
_diffrn_reflns_av_sigmaI/netI 0.1075
_diffrn_reflns_limit_h_max 12
_diffrn_reflns_limit_h_min 0
_diffrn_reflns_limit_k_max 22
_diffrn_reflns_limit_k_min 0
_diffrn_reflns_limit_l_max 21
_diffrn_reflns_limit_l_min -21
_diffrn_reflns_number 21381
_diffrn_reflns_theta_full 27.48
_diffrn_reflns_theta_max 27.48
_diffrn_reflns_theta_min 1.69
_diffrn_standards_decay_% 0
_diffrn_standards_interval_count 0
_diffrn_standards_number 0
_exptl_absorpt_coefficient_mu 0.985
_exptl_absorpt_correction_T_max 0.896
_exptl_absorpt_correction_T_min 0.804
_exptl_absorpt_correction_type empirical
_exptl_absorpt_process_details '(ABSCOR; Higashi, 1995)'
_exptl_crystal_colour green
_exptl_crystal_density_diffrn 1.651
_exptl_crystal_density_meas ?
_exptl_crystal_description block
_exptl_crystal_F_000 1392
_exptl_crystal_size_max 0.211
_exptl_crystal_size_mid 0.165
_exptl_crystal_size_min 0.112
_refine_diff_density_max 0.623
_refine_diff_density_min -0.342
_refine_ls_goodness_of_fit_ref 0.933
_refine_ls_hydrogen_treatment constr
_refine_ls_matrix_type full
_refine_ls_number_parameters 370
_refine_ls_number_reflns 5940
_refine_ls_number_restraints 0
_refine_ls_restrained_S_all 0.933
_refine_ls_R_factor_all 0.1164
_refine_ls_R_factor_gt 0.0511
_refine_ls_shift/su_max 0.000
_refine_ls_shift/su_mean 0.000
_refine_ls_structure_factor_coef Fsqd
_refine_ls_weighting_details 'calc w = 1/[\s^2^(Fo^2^)+(0.0298P)^2^] where P=(Fo^2^+2Fc^2^)/3'
_refine_ls_weighting_scheme calc
_refine_ls_wR_factor_gt 0.0931
_refine_ls_wR_factor_ref 0.1039
_reflns_number_gt 2979
_reflns_number_total 5940
_reflns_threshold_expression I>2\s(I)
_cod_data_source_file av1208.cif
_cod_data_source_block II
_cod_depositor_comments
;
The following automatic conversions were performed:
'_symmetry_cell_setting' value 'Monoclinic' changed to 'monoclinic'
according to '/home/saulius/struct/CIF-dictionaries/cif_core.dic'
dictionary named 'cif_core.dic' version 2.4.1 from 2010-06-29.

Automatic conversion script
Id: cif_fix_enum 1527 2010-12-29 10:47:43Z saulius 

The following automatic conversions were performed:

'_symmetry_cell_setting' value 'Monoclinic' changed to 'monoclinic'
according to /home/saulius/struct/CIF-dictionaries/cif_core.dic
dictionary named 'cif_core.dic' version 2.4.1 from 2010-06-29.

Automatic conversion script
Id: cif_fix_values 1715 2011-07-08 13:25:40Z adriana 

The following automatic conversions were performed:

'_exptl_crystal_density_meas' value 'not measured' was changed to '?'
- the value is perceived as not measured.

Automatic conversion script
Id: cif_fix_values 3008 2015-01-20 13:52:24Z robertas 
;
_cod_original_cell_volume 2728.0(9)
_cod_original_sg_symbol_H-M 'P 21/n'
_cod_database_code 2014602
_cod_database_fobs_code 2014602

loop_
_symmetry_equiv_pos_as_xyz
'x, y, z'
'-x+1/2, y+1/2, -z+1/2'
'-x, -y, -z'
'x-1/2, -y-1/2, z-1/2'

loop_
_atom_site_label
_atom_site_fract_x
_atom_site_fract_y
_atom_site_fract_z
_atom_site_U_iso_or_equiv
_atom_site_adp_type
_atom_site_calc_flag
_atom_site_refinement_flags
_atom_site_occupancy
_atom_site_disorder_assembly
_atom_site_disorder_group
_atom_site_type_symbol
Ni 0.39912(5) 0.12931(3) 0.24517(3) 0.04193(14) Uani d . 1 . . Ni
N1 0.3211(3) 0.13468(17) 0.35590(17) 0.0497(8) Uani d . 1 . . N
N2 0.1888(3) 0.17470(17) 0.20645(19) 0.0487(8) Uani d . 1 . . N
N3 0.4455(3) 0.14860(18) 0.12980(17) 0.0494(8) Uani d . 1 . . N
N4 0.5180(3) 0.23227(17) 0.26417(19) 0.0478(8) Uani d . 1 . . N
N5 0.3385(3) 0.01582(17) 0.21778(18) 0.0506(8) Uani d . 1 . . N
N6 0.5924(3) 0.07173(18) 0.29429(18) 0.0487(8) Uani d . 1 . . N
O1 0.1250(4) 0.16979(19) 0.4076(2) 0.0876(10) Uani d . 1 . . O
O2 -0.0121(3) 0.21525(16) 0.24855(19) 0.0672(8) Uani d . 1 . . O
O3 0.5574(3) 0.22775(18) 0.05702(18) 0.0772(9) Uani d . 1 . . O
O4 0.6680(3) 0.30441(16) 0.20577(18) 0.0734(9) Uani d . 1 . . O
O5 0.4294(4) -0.10238(16) 0.2196(2) 0.0797(9) Uani d . 1 . . O
O6 0.6930(3) -0.04385(16) 0.31415(18) 0.0738(9) Uani d . 1 . . O
O7 0.2469(6) -0.1671(3) 0.4718(3) 0.1495(17) Uani d . 1 . . O
O8 0.1607(7) -0.0499(3) 0.4468(4) 0.203(3) Uani d . 1 . . O
O9 0.1506(5) -0.1349(3) 0.3428(2) 0.175(2) Uani d . 1 . . O
O10 0.3661(5) -0.0845(3) 0.4022(3) 0.1426(17) Uani d . 1 . . O
O11 0.2292(5) -0.0735(2) -0.0370(2) 0.1295(15) Uani d . 1 . . O
O12 0.1200(4) -0.0515(2) -0.17209(19) 0.1083(12) Uani d . 1 . . O
O13 0.1204(4) 0.0414(2) -0.0752(2) 0.1062(12) Uani d . 1 . . O
O14 0.3384(3) 0.0115(2) -0.1142(2) 0.0938(10) Uani d . 1 . . O
C1 0.1921(5) 0.1620(2) 0.3455(2) 0.0549(10) Uani d . 1 . . C
C2 0.3653(5) 0.1185(3) 0.4434(2) 0.0772(14) Uani d . 1 . . C
H2A 0.4469 0.1498 0.4681 0.093 Uiso calc R 1 . . H
H2B 0.3912 0.0657 0.4528 0.093 Uiso calc R 1 . . H
C3 0.2289(7) 0.1383(3) 0.4769(3) 0.112(2) Uani d . 1 . . C
H3A 0.1893 0.0935 0.4979 0.135 Uiso calc R 1 . . H
H3B 0.2514 0.1753 0.5203 0.135 Uiso calc R 1 . . H
C4 0.1212(4) 0.1844(2) 0.2635(3) 0.0493(10) Uani d . 1 . . C
C5 0.0900(4) 0.1989(2) 0.1305(2) 0.0658(12) Uani d . 1 . . C
H5A 0.0596 0.1561 0.0951 0.079 Uiso calc R 1 . . H
H5B 0.1363 0.2360 0.1013 0.079 Uiso calc R 1 . . H
C6 -0.0388(5) 0.2335(3) 0.1614(3) 0.0747(13) Uani d . 1 . . C
H6A -0.0424 0.2878 0.1531 0.090 Uiso calc R 1 . . H
H6B -0.1295 0.2116 0.1336 0.090 Uiso calc R 1 . . H
C7 0.5219(4) 0.2066(2) 0.1266(2) 0.0534(10) Uani d . 1 . . C
C8 0.4076(4) 0.1185(3) 0.0471(2) 0.0699(13) Uani d . 1 . . C
H8A 0.3032 0.1166 0.0286 0.084 Uiso calc R 1 . . H
H8B 0.4473 0.0682 0.0438 0.084 Uiso calc R 1 . . H
C9 0.4771(6) 0.1751(3) -0.0026(3) 0.0891(16) Uani d . 1 . . C
H9A 0.5421 0.1496 -0.0324 0.107 Uiso calc R 1 . . H
H9B 0.4034 0.2016 -0.0411 0.107 Uiso calc R 1 . . H
C10 0.5699(4) 0.2499(2) 0.2028(3) 0.0529(10) Uani d . 1 . . C
C11 0.5915(5) 0.2824(2) 0.3301(3) 0.0671(12) Uani d . 1 . . C
H11A 0.6516 0.2534 0.3730 0.081 Uiso calc R 1 . . H
H11B 0.5214 0.3112 0.3532 0.081 Uiso calc R 1 . . H
C12 0.6844(6) 0.3346(3) 0.2881(3) 0.0979(17) Uani d . 1 . . C
H12A 0.6497 0.3864 0.2871 0.117 Uiso calc R 1 . . H
H12B 0.7852 0.3333 0.3156 0.117 Uiso calc R 1 . . H
C13 0.4440(5) -0.0292(2) 0.2395(2) 0.0544(10) Uani d . 1 . . C
C14 0.2159(5) -0.0295(3) 0.1720(3) 0.0773(14) Uani d . 1 . . C
H14A 0.1885 -0.0122 0.1162 0.093 Uiso calc R 1 . . H
H14B 0.1320 -0.0270 0.1978 0.093 Uiso calc R 1 . . H
C15 0.2775(6) -0.1091(3) 0.1758(3) 0.0865(15) Uani d . 1 . . C
H15A 0.2232 -0.1425 0.2048 0.104 Uiso calc R 1 . . H
H15B 0.2737 -0.1290 0.1214 0.104 Uiso calc R 1 . . H
C16 0.5804(4) 0.0008(2) 0.2837(2) 0.0537(10) Uani d . 1 . . C
C17 0.7428(4) 0.0871(2) 0.3380(2) 0.0645(12) Uani d . 1 . . C
H17A 0.7430 0.1117 0.3899 0.077 Uiso calc R 1 . . H
H17B 0.7944 0.1187 0.3057 0.077 Uiso calc R 1 . . H
C18 0.8099(5) 0.0087(3) 0.3501(3) 0.0833(15) Uani d . 1 . . C
H18A 0.8916 0.0045 0.3227 0.100 Uiso calc R 1 . . H
H18B 0.8431 -0.0019 0.4075 0.100 Uiso calc R 1 . . H
Cl2 0.20326(13) -0.01923(7) -0.09911(7) 0.0716(3) Uani d . 1 . . Cl
Cl1 0.22549(15) -0.10577(8) 0.41391(8) 0.0829(4) Uani d . 1 . . Cl

loop_
_atom_site_aniso_label
_atom_site_aniso_U_11
_atom_site_aniso_U_22
_atom_site_aniso_U_33
_atom_site_aniso_U_12
_atom_site_aniso_U_13
_atom_site_aniso_U_23
Ni 0.0385(2) 0.0434(3) 0.0434(3) 0.0009(2) 0.00666(19) 0.0025(2)
N1 0.057(2) 0.0462(18) 0.0453(18) 0.0039(16) 0.0089(15) 0.0022(16)
N2 0.0425(17) 0.050(2) 0.0522(19) 0.0022(15) 0.0060(16) 0.0095(16)
N3 0.0448(18) 0.064(2) 0.0380(18) -0.0047(16) 0.0048(14) 0.0005(16)
N4 0.0448(18) 0.0459(19) 0.0511(19) -0.0049(15) 0.0052(16) 0.0027(16)
N5 0.0438(18) 0.051(2) 0.058(2) -0.0068(16) 0.0129(16) -0.0007(17)
N6 0.0490(19) 0.051(2) 0.0480(18) 0.0066(15) 0.0130(15) 0.0020(16)
O1 0.095(2) 0.106(3) 0.071(2) 0.031(2) 0.0390(19) 0.0025(19)
O2 0.0499(17) 0.0685(19) 0.086(2) 0.0191(14) 0.0193(15) 0.0055(17)
O3 0.080(2) 0.098(2) 0.0570(18) -0.0074(18) 0.0221(17) 0.0180(19)
O4 0.072(2) 0.063(2) 0.090(2) -0.0213(16) 0.0253(18) -0.0048(18)
O5 0.090(2) 0.0484(18) 0.106(2) -0.0021(16) 0.0325(19) -0.0121(17)
O6 0.068(2) 0.0633(19) 0.089(2) 0.0291(16) 0.0107(18) 0.0122(17)
O7 0.217(5) 0.133(4) 0.114(3) 0.006(4) 0.070(3) 0.005(3)
O8 0.233(6) 0.160(5) 0.213(6) 0.077(4) 0.034(5) -0.067(4)
O9 0.178(5) 0.244(5) 0.092(3) -0.096(4) -0.002(3) -0.047(3)
O10 0.107(3) 0.161(4) 0.147(4) -0.021(3) -0.008(3) 0.041(3)
O11 0.134(3) 0.145(4) 0.103(3) 0.003(3) 0.007(2) 0.058(3)
O12 0.131(3) 0.114(3) 0.074(2) -0.026(2) 0.005(2) -0.030(2)
O13 0.076(2) 0.118(3) 0.125(3) 0.003(2) 0.020(2) -0.041(2)
O14 0.071(2) 0.119(3) 0.095(2) -0.004(2) 0.0246(19) -0.004(2)
C1 0.065(3) 0.048(2) 0.056(3) -0.003(2) 0.022(2) -0.005(2)
C2 0.100(4) 0.074(3) 0.053(3) 0.011(3) 0.003(3) 0.000(2)
C3 0.156(6) 0.133(5) 0.054(3) 0.050(4) 0.036(3) 0.003(3)
C4 0.046(2) 0.042(2) 0.063(3) -0.0005(17) 0.016(2) 0.001(2)
C5 0.051(2) 0.075(3) 0.068(3) 0.001(2) 0.002(2) 0.018(2)
C6 0.056(3) 0.068(3) 0.096(4) 0.014(2) 0.004(3) 0.015(3)
C7 0.046(2) 0.065(3) 0.049(2) 0.000(2) 0.0102(19) 0.007(2)
C8 0.062(3) 0.097(4) 0.048(2) -0.002(3) 0.005(2) -0.010(3)
C9 0.093(4) 0.121(4) 0.052(3) 0.006(3) 0.011(3) 0.006(3)
C10 0.040(2) 0.050(3) 0.068(3) -0.0032(18) 0.008(2) 0.006(2)
C11 0.065(3) 0.059(3) 0.075(3) -0.005(2) 0.008(2) -0.011(2)
C12 0.117(4) 0.084(4) 0.097(4) -0.046(3) 0.033(3) -0.027(3)
C13 0.067(3) 0.041(2) 0.060(3) -0.002(2) 0.025(2) -0.004(2)
C14 0.073(3) 0.077(4) 0.079(3) -0.027(3) 0.008(3) -0.011(3)
C15 0.100(4) 0.063(3) 0.103(4) -0.019(3) 0.038(3) -0.020(3)
C16 0.063(3) 0.052(3) 0.052(2) 0.016(2) 0.023(2) 0.010(2)
C17 0.041(2) 0.087(3) 0.060(3) 0.005(2) -0.004(2) 0.005(2)
C18 0.063(3) 0.104(4) 0.077(3) 0.031(3) -0.003(3) 0.013(3)
Cl2 0.0709(8) 0.0790(8) 0.0622(7) -0.0005(6) 0.0066(6) -0.0051(7)
Cl1 0.0852(9) 0.0838(9) 0.0748(8) -0.0043(7) 0.0034(7) -0.0258(7)

loop_
_atom_type_symbol
_atom_type_description
_atom_type_scat_dispersion_real
_atom_type_scat_dispersion_imag
_atom_type_scat_source
C C 0.0033 0.0016 'International Tables Vol C Tables 4.2.6.8 and 6.1.1.4'
H H 0.0000 0.0000 'International Tables Vol C Tables 4.2.6.8 and 6.1.1.4'
N N 0.0061 0.0033 'International Tables Vol C Tables 4.2.6.8 and 6.1.1.4'
O O 0.0106 0.0060 'International Tables Vol C Tables 4.2.6.8 and 6.1.1.4'
Ni Ni 0.3393 1.1124 'International Tables Vol C Tables 4.2.6.8 and 6.1.1.4'
Cl Cl 0.1484 0.1585 'International Tables Vol C Tables 4.2.6.8 and 6.1.1.4'

loop_
_geom_angle_atom_site_label_1
_geom_angle_atom_site_label_2
_geom_angle_atom_site_label_3
_geom_angle
_geom_angle_publ_flag
N1 Ni N2 77.95(12) yes
N1 Ni N3 165.71(12) yes
N1 Ni N4 95.22(12) yes
N1 Ni N5 96.21(12) yes
N1 Ni N6 95.60(12) yes
N2 Ni N3 90.22(12) yes
N2 Ni N4 98.81(11) yes
N2 Ni N5 95.60(12) yes
N2 Ni N6 170.86(12) yes
N3 Ni N4 78.53(12) yes
N3 Ni N5 92.86(12) yes
N3 Ni N6 97.01(12) yes
N4 Ni N5 163.19(12) yes
N4 Ni N6 88.14(12) yes
N5 Ni N6 78.53(12) yes
C1 N1 C2 106.6(3) ?
C1 N1 Ni 111.9(3) ?
C2 N1 Ni 141.4(3) ?
C4 N2 C5 106.7(3) ?
C4 N2 Ni 113.5(2) ?
C5 N2 Ni 139.8(3) ?
C7 N3 C8 107.0(3) ?
C7 N3 Ni 113.3(3) ?
C8 N3 Ni 139.5(3) ?
C10 N4 C11 105.2(3) ?
C10 N4 Ni 111.4(3) ?
C11 N4 Ni 141.3(3) ?
C13 N5 C14 107.0(3) ?
C13 N5 Ni 111.8(3) ?
C14 N5 Ni 140.6(3) ?
C16 N6 C17 107.5(3) ?
C16 N6 Ni 112.2(3) ?
C17 N6 Ni 140.4(3) ?
C1 O1 C3 103.6(3) ?
C4 O2 C6 104.4(3) ?
C7 O3 C9 103.6(3) ?
C10 O4 C12 104.3(3) ?
C13 O5 C15 104.1(3) ?
C16 O6 C18 104.8(3) ?
N1 C1 O1 120.8(4) ?
N1 C1 C4 118.5(4) ?
O1 C1 C4 120.7(4) ?
N1 C2 C3 103.0(4) ?
N1 C2 H2A 111.2 ?
C3 C2 H2A 111.2 ?
N1 C2 H2B 111.2 ?
C3 C2 H2B 111.2 ?
H2A C2 H2B 109.1 ?
O1 C3 C2 105.7(4) ?
O1 C3 H3A 110.6 ?
C2 C3 H3A 110.6 ?
O1 C3 H3B 110.6 ?
C2 C3 H3B 110.6 ?
H3A C3 H3B 108.7 ?
N2 C4 O2 120.3(4) ?
N2 C4 C1 118.1(4) ?
O2 C4 C1 121.6(4) ?
N2 C5 C6 103.3(3) ?
N2 C5 H5A 111.1 ?
C6 C5 H5A 111.1 ?
N2 C5 H5B 111.1 ?
C6 C5 H5B 111.1 ?
H5A C5 H5B 109.1 ?
O2 C6 C5 104.7(3) ?
O2 C6 H6A 110.8 ?
C5 C6 H6A 110.8 ?
O2 C6 H6B 110.8 ?
C5 C6 H6B 110.8 ?
H6A C6 H6B 108.9 ?
N3 C7 O3 120.7(4) ?
N3 C7 C10 117.7(4) ?
O3 C7 C10 121.7(4) ?
N3 C8 C9 103.0(4) ?
N3 C8 H8A 111.2 ?
C9 C8 H8A 111.2 ?
N3 C8 H8B 111.2 ?
C9 C8 H8B 111.2 ?
H8A C8 H8B 109.1 ?
O3 C9 C8 105.3(3) ?
O3 C9 H9A 110.7 ?
C8 C9 H9A 110.7 ?
O3 C9 H9B 110.7 ?
C8 C9 H9B 110.7 ?
H9A C9 H9B 108.8 ?
N4 C10 O4 121.6(4) ?
N4 C10 C7 118.3(3) ?
O4 C10 C7 120.0(4) ?
N4 C11 C12 104.1(3) ?
N4 C11 H11A 110.9 ?
C12 C11 H11A 110.9 ?
N4 C11 H11B 110.9 ?
C12 C11 H11B 110.9 ?
H11A C11 H11B 109.0 ?
O4 C12 C11 104.3(3) ?
O4 C12 H12A 110.9 ?
C11 C12 H12A 110.9 ?
O4 C12 H12B 110.9 ?
C11 C12 H12B 110.9 ?
H12A C12 H12B 108.9 ?
N5 C13 O5 120.0(4) ?
N5 C13 C16 118.8(4) ?
O5 C13 C16 121.2(4) ?
N5 C14 C15 103.1(4) ?
N5 C14 H14A 111.1 ?
C15 C14 H14A 111.1 ?
N5 C14 H14B 111.1 ?
C15 C14 H14B 111.1 ?
H14A C14 H14B 109.1 ?
O5 C15 C14 105.6(3) ?
O5 C15 H15A 110.6 ?
C14 C15 H15A 110.6 ?
O5 C15 H15B 110.6 ?
C14 C15 H15B 110.6 ?
H15A C15 H15B 108.7 ?
N6 C16 O6 119.2(4) ?
N6 C16 C13 118.5(4) ?
O6 C16 C13 122.3(4) ?
N6 C17 C18 103.2(3) ?
N6 C17 H17A 111.1 ?
C18 C17 H17A 111.1 ?
N6 C17 H17B 111.1 ?
C18 C17 H17B 111.1 ?
H17A C17 H17B 109.1 ?
O6 C18 C17 105.3(3) ?
O6 C18 H18A 110.7 ?
C17 C18 H18A 110.7 ?
O6 C18 H18B 110.7 ?
C17 C18 H18B 110.7 ?
H18A C18 H18B 108.8 ?
O11 Cl2 O13 109.4(3) ?
O11 Cl2 O12 110.4(2) ?
O13 Cl2 O12 107.5(2) ?
O11 Cl2 O14 110.7(2) ?
O13 Cl2 O14 108.1(2) ?
O12 Cl2 O14 110.7(2) ?
O8 Cl1 O9 116.2(4) ?
O8 Cl1 O10 111.8(4) ?
O9 Cl1 O10 108.4(3) ?
O8 Cl1 O7 107.1(3) ?
O9 Cl1 O7 106.5(3) ?
O10 Cl1 O7 106.2(3) ?

loop_
_geom_bond_atom_site_label_1
_geom_bond_atom_site_label_2
_geom_bond_site_symmetry_2
_geom_bond_distance
_geom_bond_publ_flag
Ni N1 . 2.123(3) yes
Ni N2 . 2.114(3) yes
Ni N3 . 2.089(3) yes
Ni N4 . 2.127(3) yes
Ni N5 . 2.112(3) yes
Ni N6 . 2.105(3) yes
N1 C1 . 1.284(5) ?
N1 C2 . 1.471(5) ?
N2 C4 . 1.256(4) ?
N2 C5 . 1.484(4) ?
N3 C7 . 1.259(5) ?
N3 C8 . 1.462(4) ?
N4 C10 . 1.258(5) ?
N4 C11 . 1.479(5) ?
N5 C13 . 1.267(5) ?
N5 C14 . 1.488(5) ?
N6 C16 . 1.269(4) ?
N6 C17 . 1.485(4) ?
O1 C1 . 1.323(5) ?
O1 C3 . 1.474(5) ?
O2 C4 . 1.343(4) ?
O2 C6 . 1.468(5) ?
O3 C7 . 1.326(4) ?
O3 C9 . 1.463(5) ?
O4 C10 . 1.328(4) ?
O4 C12 . 1.458(5) ?
O5 C13 . 1.337(4) ?
O5 C15 . 1.477(5) ?
O6 C16 . 1.339(4) ?
O6 C18 . 1.475(5) ?
O7 Cl1 . 1.443(4) ?
O8 Cl1 . 1.333(5) ?
O9 Cl1 . 1.361(4) ?
O10 Cl1 . 1.422(4) ?
O11 Cl2 . 1.402(4) ?
O12 Cl2 . 1.435(3) ?
O13 Cl2 . 1.426(4) ?
O14 Cl2 . 1.447(3) ?
C1 C4 . 1.461(5) ?
C2 C3 . 1.535(6) ?
C2 H2A . 0.9700 ?
C2 H2B . 0.9700 ?
C3 H3A . 0.9700 ?
C3 H3B . 0.9700 ?
C5 C6 . 1.532(5) ?
C5 H5A . 0.9700 ?
C5 H5B . 0.9700 ?
C6 H6A . 0.9700 ?
C6 H6B . 0.9700 ?
C7 C10 . 1.482(5) ?
C8 C9 . 1.527(6) ?
C8 H8A . 0.9700 ?
C8 H8B . 0.9700 ?
C9 H9A . 0.9700 ?
C9 H9B . 0.9700 ?
C11 C12 . 1.532(6) ?
C11 H11A . 0.9700 ?
C11 H11B . 0.9700 ?
C12 H12A . 0.9700 ?
C12 H12B . 0.9700 ?
C13 C16 . 1.450(6) ?
C14 C15 . 1.518(6) ?
C14 H14A . 0.9700 ?
C14 H14B . 0.9700 ?
C15 H15A . 0.9700 ?
C15 H15B . 0.9700 ?
C17 C18 . 1.521(5) ?
C17 H17A . 0.9700 ?
C17 H17B . 0.9700 ?
C18 H18A . 0.9700 ?
C18 H18B . 0.9700 ?

loop_
_geom_hbond_atom_site_label_D
_geom_hbond_atom_site_label_H
_geom_hbond_atom_site_label_A
_geom_hbond_site_symmetry_A
_geom_hbond_distance_DH
_geom_hbond_distance_HA
_geom_hbond_distance_DA
_geom_hbond_angle_DHA
C5 H5B O7 2 0.97 2.48 3.451(6) 179
C17 H17A O7 3_656 0.97 2.50 3.468(6) 176
C15 H15A O9 . 0.97 2.54 3.277(7) 133
C8 H8A O13 . 0.97 2.57 3.345(5) 137
C8 H8B O14 3_655 0.97 2.55 3.347(6) 139
